data_7027154
loop_
_publ_author_name
'Polborn, Kurt'
'Severin, Kay'

_publ_contact_author
;
 Kay Severin 
 Institut f\"ur Anorganische Chemie
 Universit\"at M\"unchen
 Meiserstr. 1
 80333 M\"unchen
 Bundesrepublik Deutschland
;
_publ_section_title
;
 A facile method for the synthesis of heterobimetallic chloro-bridged
 complexes containing (R3P)2MCl (M&#x2005;=&#x2005;Pt or Pd) fragments
;
_journal_issue 5
_journal_name_full 'Journal of the Chemical Society, Dalton Transactions'
_journal_page_first 759
_journal_paper_doi 10.1039/a808210c
_journal_year 1999
_chemical_formula_moiety 'C50 H70 CL2 N2 P2 Pt Rh+   B F4-  C H2 Cl2'
_chemical_formula_sum 'C51 H72 B Cl4 F4 N2 P2 Pt Rh'
_chemical_formula_weight 1301.66
_chemical_name_systematic
; 
 ? 
;
_space_group_IT_number 2
_symmetry_cell_setting triclinic
_symmetry_space_group_name_Hall '-P 1'
_symmetry_space_group_name_H-M 'P -1'
_atom_sites_solution_hydrogens geom
_atom_sites_solution_primary direct
_atom_sites_solution_secondary difmap
_audit_creation_date 2-02-98
_audit_creation_method SHELXL
_audit_update_record ' ?'
_cell_angle_alpha 103.631(13)
_cell_angle_beta 93.331(15)
_cell_angle_gamma 103.126(13)
_cell_formula_units_Z 2
_cell_length_a 13.072(2)
_cell_length_b 15.041(2)
_cell_length_c 15.622(3)
_cell_measurement_reflns_used 25
_cell_measurement_temperature 293(2)
_cell_measurement_theta_max 16
_cell_measurement_theta_min 9
_cell_volume 2886.7(8)
_computing_cell_refinement CAD4(Nonius,_1977)
_computing_data_collection CAD4(Nonius,_1977)
_computing_data_reduction process_MOLEN(Fair,_1990)
_computing_molecular_graphics ZORTEP(Zsolnai,_1994)
_computing_publication_material 'SHELXL-93 (Sheldrick, 1993)'
_computing_structure_refinement 'SHELXL-93 (Sheldrick, 1993)'
_computing_structure_solution 'SHELXS-86 (Sheldrick, 1990)'
_diffrn_ambient_temperature 293(2)
_diffrn_measurement_device Nonius_MACH3
_diffrn_measurement_method \o-scan
_diffrn_radiation_monochromator graphite
_diffrn_radiation_source 'fine-focus sealed tube'
_diffrn_radiation_type MoK\a
_diffrn_radiation_wavelength 0.71073
_diffrn_reflns_av_R_equivalents 0.0099
_diffrn_reflns_av_sigmaI/netI 0.0184
_diffrn_reflns_limit_h_max 14
_diffrn_reflns_limit_h_min -14
_diffrn_reflns_limit_k_max 0
_diffrn_reflns_limit_k_min -17
_diffrn_reflns_limit_l_max 17
_diffrn_reflns_limit_l_min -17
_diffrn_reflns_number 9416
_diffrn_reflns_theta_max 23.97
_diffrn_reflns_theta_min 2.41
_diffrn_standards_decay_% -2.5
_diffrn_standards_interval_time 7200
_diffrn_standards_number 3
_exptl_absorpt_coefficient_mu 2.993
_exptl_absorpt_correction_T_max 0.9998
_exptl_absorpt_correction_T_min 0.9120
_exptl_absorpt_correction_type empirical
_exptl_crystal_colour yellow
_exptl_crystal_density_diffrn 1.498
_exptl_crystal_description plate
_exptl_crystal_F_000 1308
_exptl_crystal_size_max 0.53
_exptl_crystal_size_mid 0.33
_exptl_crystal_size_min 0.27
_refine_diff_density_max 0.851
_refine_diff_density_min -0.579
_refine_diff_density_rms 0.082
_refine_ls_extinction_method none
_refine_ls_goodness_of_fit_all 1.101
_refine_ls_goodness_of_fit_obs 1.099
_refine_ls_hydrogen_treatment riding
_refine_ls_matrix_type full
_refine_ls_number_parameters 688
_refine_ls_number_reflns 9025
_refine_ls_number_restraints 148
_refine_ls_restrained_S_all 1.113
_refine_ls_restrained_S_obs 1.113
_refine_ls_R_factor_all 0.0365
_refine_ls_R_factor_obs 0.0304
_refine_ls_shift/esd_max -0.106
_refine_ls_shift/esd_mean 0.003
_refine_ls_structure_factor_coef Fsqd
_refine_ls_weighting_details 'w=1/[\s^2^(Fo^2^)+(0.0474P)^2^+3.7516P] where P=(Fo^2^+2Fc^2^)/3'
_refine_ls_weighting_scheme calc
_refine_ls_wR_factor_all 0.0859
_refine_ls_wR_factor_obs 0.0805
_reflns_number_observed 8025
_reflns_number_total 9025
_reflns_observed_criterion >2sigma(I)
_cod_data_source_file 808210csup1.cif
_cod_data_source_block severin1
_cod_depositor_comments
;
The following automatic conversions were performed:

'_refine_ls_weighting_scheme' value 'calc
w=1/[\s^2^(Fo^2^)+(0.0474P)^2^+3.7516P] where P=(Fo^2^+2Fc^2^)/3' was
changed to 'calc'. New tag '_refine_ls_weighting_details' was
created. The value of the new tag was set to
'w=1/[\s^2^(Fo^2^)+(0.0474P)^2^+3.7516P] where P=(Fo^2^+2Fc^2^)/3'.

Automatic conversion script
Id: cif_fix_values 3143 2015-03-26 13:38:13Z robertas 
;
_cod_original_sg_symbol_H-M P-1
_cod_database_code 7027154

loop_
_symmetry_equiv_pos_as_xyz
'x, y, z'
'-x, -y, -z'

loop_
_atom_site_aniso_label
_atom_site_aniso_U_11
_atom_site_aniso_U_22
_atom_site_aniso_U_33
_atom_site_aniso_U_23
_atom_site_aniso_U_13
_atom_site_aniso_U_12
Rh1 0.0384(2) 0.0400(2) 0.0490(2) 0.0162(2) -0.0023(2) 0.0075(2)
Pt1 0.03652(11) 0.03916(11) 0.04189(11) 0.01308(8) -0.00040(7) 0.00534(7)
Cl1 0.0467(7) 0.0514(7) 0.0649(8) 0.0256(6) -0.0127(6) 0.0005(6)
Cl2 0.0388(6) 0.0511(7) 0.0587(7) 0.0253(6) -0.0004(5) 0.0046(5)
P1 0.0454(7) 0.0510(8) 0.0568(8) 0.0208(6) 0.0012(6) 0.0002(6)
P2 0.0433(7) 0.0520(8) 0.0435(7) 0.0142(6) -0.0018(5) 0.0102(6)
N1 0.053(3) 0.046(2) 0.062(3) 0.015(2) 0.009(2) 0.011(2)
N2 0.046(2) 0.058(3) 0.052(2) 0.020(2) -0.001(2) 0.013(2)
C1 0.078(4) 0.063(4) 0.058(4) 0.012(3) -0.001(3) 0.020(3)
C2 0.102(6) 0.096(5) 0.063(4) 0.003(4) 0.007(4) 0.031(5)
C3 0.121(7) 0.101(6) 0.072(5) 0.013(4) 0.030(5) 0.042(5)
C4 0.075(4) 0.063(4) 0.108(6) 0.020(4) 0.035(4) 0.023(3)
C5 0.082(6) 0.083(5) 0.143(8) 0.029(5) 0.054(6) 0.032(4)
C6 0.056(4) 0.074(5) 0.155(8) 0.040(5) 0.029(5) 0.026(4)
C7 0.047(3) 0.053(3) 0.115(6) 0.033(4) 0.008(4) 0.013(3)
C8 0.045(3) 0.060(4) 0.144(7) 0.047(4) 0.004(4) 0.011(3)
C9 0.057(4) 0.061(4) 0.105(5) 0.041(4) -0.024(4) 0.001(3)
C10 0.052(3) 0.048(3) 0.081(4) 0.027(3) -0.016(3) 0.002(2)
C11 0.043(3) 0.038(3) 0.075(4) 0.027(3) -0.004(3) 0.004(2)
C12 0.043(3) 0.039(3) 0.089(4) 0.024(3) 0.009(3) 0.007(2)
C13 0.048(3) 0.046(3) 0.076(4) 0.019(3) 0.011(3) 0.010(2)
C14 0.066(4) 0.059(3) 0.055(3) 0.011(3) -0.005(3) 0.015(3)
C15 0.082(5) 0.079(4) 0.060(4) 0.006(3) 0.003(3) 0.021(4)
C16 0.081(5) 0.114(6) 0.054(4) 0.024(4) 0.009(3) 0.023(4)
C17 0.058(3) 0.086(5) 0.058(4) 0.029(3) 0.004(3) 0.013(3)
C18 0.074(4) 0.113(6) 0.068(4) 0.042(4) 0.010(3) 0.008(4)
C19 0.054(4) 0.104(6) 0.092(5) 0.061(5) 0.008(3) 0.003(4)
C20 0.037(3) 0.072(4) 0.089(4) 0.044(3) 0.001(3) 0.010(3)
C21 0.045(3) 0.062(4) 0.110(6) 0.043(4) 0.000(3) 0.003(3)
C22 0.047(3) 0.045(3) 0.100(5) 0.014(3) -0.006(3) 0.002(2)
C23 0.050(3) 0.049(3) 0.073(4) 0.017(3) 0.000(3) 0.009(2)
C24 0.038(3) 0.040(3) 0.067(3) 0.020(2) -0.006(2) 0.006(2)
C25 0.038(3) 0.054(3) 0.061(3) 0.028(3) -0.002(2) 0.011(2)
C26 0.038(3) 0.069(4) 0.058(3) 0.030(3) -0.002(2) 0.011(2)
C27 0.055(3) 0.046(3) 0.070(4) 0.016(3) -0.006(3) 0.001(2)
C28 0.064(4) 0.058(4) 0.083(4) 0.015(3) 0.004(3) 0.007(3)
C29 0.087(5) 0.058(4) 0.091(5) 0.016(4) 0.015(4) 0.009(3)
C30 0.105(6) 0.087(6) 0.124(7) 0.003(5) 0.037(6) 0.016(5)
C31 0.066(4) 0.074(4) 0.083(4) 0.037(4) 0.000(3) 0.001(3)
C32 0.101(6) 0.108(6) 0.116(7) 0.068(5) 0.009(5) -0.012(5)
C33 0.123(10) 0.122(9) 0.114(9) 0.085(7) 0.018(6) -0.003(6)
C34 0.225(18) 0.177(17) 0.193(16) 0.124(14) 0.017(13) -0.015(13)
C33A 0.235(36) 0.233(36) 0.233(36) 0.067(13) 0.021(11) 0.058(13)
C34A 0.255(33) 0.257(32) 0.244(32) 0.087(20) 0.035(19) 0.052(19)
C35 0.044(3) 0.081(4) 0.088(5) 0.025(4) 0.016(3) 0.003(3)
C36 0.072(5) 0.118(7) 0.111(6) -0.004(5) 0.021(4) 0.023(5)
C39 0.063(4) 0.058(3) 0.065(4) 0.018(3) -0.007(3) 0.019(3)
C40 0.067(4) 0.067(4) 0.078(4) 0.014(3) 0.004(3) 0.032(3)
C41 0.111(6) 0.103(6) 0.090(5) 0.019(4) 0.004(5) 0.065(5)
C42 0.141(8) 0.136(8) 0.114(7) 0.007(6) 0.012(6) 0.088(7)
C43 0.045(3) 0.054(3) 0.058(3) 0.009(3) -0.005(2) 0.008(2)
C44 0.046(3) 0.083(4) 0.059(3) 0.006(3) -0.010(3) 0.010(3)
C45 0.054(4) 0.098(5) 0.089(5) 0.002(4) -0.006(3) 0.002(4)
C46 0.062(5) 0.144(8) 0.102(6) -0.021(6) -0.024(4) 0.005(5)
C47 0.064(4) 0.073(4) 0.045(3) 0.020(3) 0.003(3) 0.010(3)
C48 0.089(5) 0.107(6) 0.052(4) 0.008(4) 0.012(3) 0.031(4)
C49 0.145(8) 0.169(10) 0.071(5) 0.027(6) 0.040(5) 0.064(8)
C50 0.217(14) 0.252(15) 0.110(8) 0.038(9) 0.082(9) 0.142(13)
B1 0.548(77) 0.548(77) 0.549(77) 0.139(20) 0.065(10) 0.136(20)
F1 0.332(8) 0.333(8) 0.341(8) 0.071(5) 0.040(5) 0.085(5)
F2 0.177(9) 0.162(9) 0.190(9) 0.011(7) 0.017(8) 0.049(7)
F3 0.244(12) 0.244(12) 0.254(12) 0.045(9) 0.011(9) 0.077(9)
C51 0.208(17) 0.212(17) 0.209(17) 0.053(7) 0.020(6) 0.052(7)
Cl3 0.185(6) 0.198(6) 0.178(6) 0.032(4) 0.025(4) 0.050(4)
Cl4 0.332(10) 0.331(11) 0.334(11) 0.078(5) 0.034(5) 0.082(6)
C51A 0.229(15) 0.228(15) 0.225(15) 0.057(6) 0.035(5) 0.051(6)
Cl3A 0.573(18) 0.568(18) 0.566(17) 0.153(7) 0.055(5) 0.141(7)
Cl4A 0.181(5) 0.198(5) 0.177(5) 0.037(4) 0.022(4) 0.069(4)
B2 0.179(14) 0.180(14) 0.178(14) 0.052(6) 0.021(5) 0.041(6)
F5 0.264(12) 0.232(11) 0.255(11) 0.118(9) 0.007(8) 0.085(9)
F6 0.254(12) 0.235(11) 0.222(11) 0.050(9) 0.012(9) 0.050(9)
F7 0.250(11) 0.229(11) 0.207(10) 0.077(8) 0.019(8) 0.060(8)
F8 0.352(16) 0.334(16) 0.336(16) 0.088(10) 0.044(10) 0.095(10)

loop_
_atom_site_label
_atom_site_type_symbol
_atom_site_fract_x
_atom_site_fract_y
_atom_site_fract_z
_atom_site_U_iso_or_equiv
_atom_site_thermal_displace_type
_atom_site_occupancy
_atom_site_calc_flag
_atom_site_refinement_flags
_atom_site_disorder_group
Rh1 Rh 0.28142(3) 0.17809(3) 0.44442(3) 0.04231(10) Uani 1 d . .
Pt1 Pt 0.238756(14) 0.349840(12) 0.325910(12) 0.03960(7) Uani 1 d . .
Cl1 Cl 0.37130(10) 0.34331(9) 0.43558(9) 0.0552(3) Uani 1 d . .
Cl2 Cl 0.12976(9) 0.23144(9) 0.38124(9) 0.0489(3) Uani 1 d . .
P1 P 0.36200(11) 0.47074(10) 0.30197(10) 0.0520(3) Uani 1 d . .
P2 P 0.10909(10) 0.34269(10) 0.22070(9) 0.0465(3) Uani 1 d . .
N1 N 0.3195(3) 0.1194(3) 0.3207(3) 0.0537(11) Uani 1 d . .
N2 N 0.2503(3) 0.2221(3) 0.5724(3) 0.0512(10) Uani 1 d . .
C1 C 0.2654(5) 0.1008(4) 0.2409(4) 0.067(2) Uani 1 d . .
H1 H 0.2007(5) 0.1164(4) 0.2371(4) 0.080 Uiso 1 calc R .
C2 C 0.3010(7) 0.0595(6) 0.1638(5) 0.089(2) Uani 1 d . .
H2 H 0.2603(7) 0.0472(6) 0.1096(5) 0.107 Uiso 1 calc R .
C3 C 0.3964(7) 0.0364(6) 0.1672(5) 0.096(2) Uani 1 d . .
H3 H 0.4211(7) 0.0092(6) 0.1152(5) 0.116 Uiso 1 calc R .
C4 C 0.4559(6) 0.0536(5) 0.2484(5) 0.080(2) Uani 1 d . .
C5 C 0.5557(7) 0.0315(6) 0.2643(7) 0.099(3) Uani 1 d . .
H5 H 0.5868(7) 0.0050(6) 0.2158(7) 0.119 Uiso 1 calc R .
C6 C 0.6054(6) 0.0472(5) 0.3451(7) 0.091(2) Uani 1 d . .
H6 H 0.6703(6) 0.0324(5) 0.3511(7) 0.109 Uiso 1 calc R .
C7 C 0.5620(5) 0.0861(4) 0.4225(5) 0.069(2) Uani 1 d . .
C8 C 0.6086(5) 0.1008(5) 0.5075(6) 0.080(2) Uani 1 d . .
H8 H 0.6728(5) 0.0856(5) 0.5166(6) 0.096 Uiso 1 calc R .
C9 C 0.5616(5) 0.1376(4) 0.5785(5) 0.074(2) Uani 1 d . .
H9 H 0.5949(5) 0.1476(4) 0.6354(5) 0.089 Uiso 1 calc R .
C10 C 0.4627(4) 0.1610(4) 0.5677(4) 0.0615(15) Uani 1 d . .
H10 H 0.4316(4) 0.1853(4) 0.6171(4) 0.074 Uiso 1 calc R .
C11 C 0.4142(4) 0.1478(3) 0.4847(4) 0.0513(13) Uani 1 d . .
C12 C 0.4647(4) 0.1099(4) 0.4122(4) 0.0566(14) Uani 1 d . .
C13 C 0.4135(4) 0.0940(4) 0.3254(4) 0.0564(13) Uani 1 d . .
C14 C 0.2762(5) 0.3096(4) 0.6273(4) 0.0609(14) Uani 1 d . .
H14 H 0.3111(5) 0.3597(4) 0.6062(4) 0.073 Uiso 1 calc R .
C15 C 0.2528(5) 0.3277(5) 0.7144(4) 0.076(2) Uani 1 d . .
H15 H 0.2725(5) 0.3889(5) 0.7507(4) 0.091 Uiso 1 calc R .
C16 C 0.2002(6) 0.2547(6) 0.7463(4) 0.083(2) Uani 1 d . .
H16 H 0.1840(6) 0.2664(6) 0.8044(4) 0.100 Uiso 1 calc R .
C17 C 0.1712(5) 0.1629(5) 0.6916(4) 0.066(2) Uani 1 d . .
C18 C 0.1150(6) 0.0801(6) 0.7168(5) 0.084(2) Uani 1 d . .
H18 H 0.0982(6) 0.0860(6) 0.7746(5) 0.101 Uiso 1 calc R .
C19 C 0.0866(5) -0.0045(6) 0.6588(5) 0.080(2) Uani 1 d . .
H19 H 0.0503(5) -0.0560(6) 0.6774(5) 0.096 Uiso 1 calc R .
C20 C 0.1103(4) -0.0186(4) 0.5690(4) 0.063(2) Uani 1 d . .
C21 C 0.0806(5) -0.1043(5) 0.5051(5) 0.071(2) Uani 1 d . .
H21 H 0.0424(5) -0.1578(5) 0.5196(5) 0.085 Uiso 1 calc R .
C22 C 0.1073(4) -0.1106(4) 0.4207(5) 0.067(2) Uani 1 d . .
H22 H 0.0849(4) -0.1681(4) 0.3784(5) 0.080 Uiso 1 calc R .
C23 C 0.1675(4) -0.0324(4) 0.3962(4) 0.0584(14) Uani 1 d . .
H23 H 0.1859(4) -0.0388(4) 0.3388(4) 0.070 Uiso 1 calc R .
C24 C 0.1992(4) 0.0537(3) 0.4576(4) 0.0485(12) Uani 1 d . .
C25 C 0.1693(4) 0.0603(4) 0.5433(4) 0.0494(12) Uani 1 d . .
C26 C 0.1973(4) 0.1495(4) 0.6047(4) 0.0533(13) Uani 1 d . .
C27 C 0.3883(4) 0.5646(4) 0.4035(4) 0.0592(14) Uani 1 d . .
H27A H 0.4156(4) 0.5417(4) 0.4510(4) 0.071 Uiso 1 calc R .
H27B H 0.4431(4) 0.6168(4) 0.3960(4) 0.071 Uiso 1 calc R .
C28 C 0.2931(5) 0.6015(4) 0.4316(4) 0.070(2) Uani 1 d . .
H28A H 0.2769(5) 0.6392(4) 0.3926(4) 0.084 Uiso 1 calc R .
H28B H 0.2325(5) 0.5484(4) 0.4249(4) 0.084 Uiso 1 calc R .
C29 C 0.3108(6) 0.6605(5) 0.5260(5) 0.081(2) Uani 1 d . .
H29A H 0.3738(6) 0.7116(5) 0.5332(5) 0.097 Uiso 1 calc R .
H29B H 0.3238(6) 0.6217(5) 0.5650(5) 0.097 Uiso 1 calc R .
C30 C 0.2196(7) 0.7019(6) 0.5542(6) 0.110(3) Uani 1 d . .
H30A H 0.2358(19) 0.7378(32) 0.6150(12) 0.132 Uiso 1 calc R .
H30B H 0.1571(12) 0.6519(6) 0.5480(35) 0.132 Uiso 1 calc R .
H30C H 0.2079(28) 0.7424(31) 0.5174(24) 0.132 Uiso 1 calc R .
C31 C 0.3429(5) 0.5256(5) 0.2124(5) 0.074(2) Uani 1 d . .
H31A H 0.3439(5) 0.4810(5) 0.1566(5) 0.089 Uiso 1 calc R .
H31B H 0.2733(5) 0.5382(5) 0.2121(5) 0.089 Uiso 1 calc R .
C32 C 0.4257(7) 0.6186(6) 0.2173(6) 0.108(3) Uani 1 d D .
H32A H 0.4962(7) 0.6098(6) 0.2278(6) 0.129 Uiso 1 calc R 1
H32B H 0.4160(7) 0.6677(6) 0.2666(6) 0.129 Uiso 1 calc R 1
C33 C 0.4154(19) 0.6500(12) 0.1301(10) 0.116(6) Uani 0.63(2) d PDU 1
H33A H 0.4393(19) 0.6080(12) 0.0827(10) 0.139 Uiso 0.63(2) calc PR 1
H33B H 0.3420(19) 0.6473(12) 0.1131(10) 0.139 Uiso 0.63(2) calc PR 1
C34 C 0.4828(18) 0.7511(13) 0.1449(14) 0.196(11) Uani 0.63(2) d PDU 1
H34A H 0.4622(85) 0.7915(24) 0.1947(67) 0.235 Uiso 0.63(2) calc PR 1
H34B H 0.4724(98) 0.7730(42) 0.0928(42) 0.235 Uiso 0.63(2) calc PR 1
H34C H 0.5561(20) 0.7522(22) 0.1565(103) 0.235 Uiso 0.63(2) calc PR 1
C33A C 0.4466(55) 0.6497(45) 0.1294(24) 0.233(35) Uani 0.37(2) d PDU 2
H33C H 0.3811(55) 0.6579(45) 0.1037(24) 0.279 Uiso 0.37(2) calc PR 2
H33D H 0.4973(55) 0.7107(45) 0.1445(24) 0.279 Uiso 0.37(2) calc PR 2
C34A C 0.4881(40) 0.5817(35) 0.0584(33) 0.250(28) Uani 0.37(2) d PDU 2
H34D H 0.5635(55) 0.5936(175) 0.0710(137) 0.300 Uiso 0.37(2) calc PR 2
H34E H 0.4710(252) 0.5911(181) 0.0012(42) 0.300 Uiso 0.37(2) calc PR 2
H34F H 0.4558(222) 0.5177(36) 0.0588(168) 0.300 Uiso 0.37(2) calc PR 2
C35 C 0.4874(4) 0.4402(5) 0.2881(5) 0.072(2) Uani 1 d . .
H35A H 0.5372(4) 0.4934(5) 0.2766(5) 0.086 Uiso 1 calc R .
H35B H 0.5144(4) 0.4305(5) 0.3434(5) 0.086 Uiso 1 calc R .
C36 C 0.4830(6) 0.3518(6) 0.2131(6) 0.106(3) Uani 1 d D .
H36A H 0.4349(6) 0.3548(6) 0.1648(6) 0.127 Uiso 1 calc R 1
H36B H 0.4474(6) 0.2987(6) 0.2346(6) 0.127 Uiso 1 calc R 1
C37 C 0.5780(15) 0.3216(28) 0.1692(21) 0.150(13) Uiso 0.37(2) d PD 1
H37A H 0.5665(15) 0.2536(28) 0.1568(21) 0.180 Uiso 0.37(2) calc PR 1
H37B H 0.5828(15) 0.3391(28) 0.1133(21) 0.180 Uiso 0.37(2) calc PR 1
C38 C 0.6820(17) 0.3694(18) 0.2303(16) 0.100(9) Uiso 0.37(2) d PD 1
H38A H 0.7395(17) 0.3500(18) 0.2021(16) 0.120 Uiso 0.37(2) calc PR 1
H38B H 0.6777(17) 0.3514(18) 0.2853(16) 0.120 Uiso 0.37(2) calc PR 1
H38C H 0.6939(17) 0.4368(18) 0.2419(16) 0.120 Uiso 0.37(2) calc PR 1
C37A C 0.5839(10) 0.3105(11) 0.2227(13) 0.110(6) Uiso 0.63(2) d PD 2
H37C H 0.6101(10) 0.3171(11) 0.2838(13) 0.132 Uiso 0.63(2) calc PR 2
H37D H 0.5733(10) 0.2458(11) 0.1881(13) 0.132 Uiso 0.63(2) calc PR 2
C38A C 0.6510(31) 0.3831(21) 0.1806(24) 0.267(17) Uiso 0.63(2) d PD 2
H38D H 0.7209(31) 0.3733(21) 0.1781(24) 0.320 Uiso 0.63(2) calc PR 2
H38E H 0.6551(31) 0.4458(21) 0.2157(24) 0.320 Uiso 0.63(2) calc PR 2
H38F H 0.6190(31) 0.3757(21) 0.1216(24) 0.320 Uiso 0.63(2) calc PR 2
C39 C 0.0561(5) 0.4465(4) 0.2401(4) 0.0612(14) Uani 1 d . .
H39A H 0.1138(5) 0.5016(4) 0.2448(4) 0.073 Uiso 1 calc R .
H39B H 0.0070(5) 0.4408(4) 0.1889(4) 0.073 Uiso 1 calc R .
C40 C -0.0001(5) 0.4630(4) 0.3221(4) 0.069(2) Uani 1 d . .
H40A H 0.0446(5) 0.4586(4) 0.3720(4) 0.083 Uiso 1 calc R .
H40B H -0.0647(5) 0.4134(4) 0.3134(4) 0.083 Uiso 1 calc R .
C41 C -0.0275(7) 0.5579(6) 0.3447(5) 0.096(2) Uani 1 d . .
H41A H 0.0372(7) 0.6074(6) 0.3536(5) 0.115 Uiso 1 calc R .
H41B H -0.0717(7) 0.5623(6) 0.2946(5) 0.115 Uiso 1 calc R .
C42 C -0.0829(8) 0.5749(7) 0.4244(6) 0.126(4) Uani 1 d . .
H42A H -0.0928(46) 0.6378(16) 0.4370(26) 0.151 Uiso 1 calc R .
H42B H -0.0414(25) 0.5678(46) 0.4739(11) 0.151 Uiso 1 calc R .
H42C H -0.1505(23) 0.5302(29) 0.4141(16) 0.151 Uiso 1 calc R .
C43 C -0.0048(4) 0.2441(4) 0.2138(4) 0.0544(13) Uani 1 d . .
H43A H 0.0194(4) 0.1866(4) 0.2042(4) 0.065 Uiso 1 calc R .
H43B H -0.0328(4) 0.2532(4) 0.2705(4) 0.065 Uiso 1 calc R .
C44 C -0.0949(4) 0.2302(5) 0.1411(4) 0.066(2) Uani 1 d . .
H44A H -0.1161(4) 0.2889(5) 0.1466(4) 0.080 Uiso 1 calc R .
H44B H -0.0704(4) 0.2135(5) 0.0834(4) 0.080 Uiso 1 calc R .
C45 C -0.1897(5) 0.1527(6) 0.1479(5) 0.087(2) Uani 1 d . .
H45A H -0.1665(5) 0.0961(6) 0.1488(5) 0.105 Uiso 1 calc R .
H45B H -0.2180(5) 0.1725(6) 0.2033(5) 0.105 Uiso 1 calc R .
C46 C -0.2760(6) 0.1302(7) 0.0718(6) 0.117(3) Uani 1 d . .
H46A H -0.3306(23) 0.0769(26) 0.0755(23) 0.140 Uiso 1 calc R .
H46B H -0.2470(11) 0.1155(42) 0.0166(6) 0.140 Uiso 1 calc R .
H46C H -0.3052(32) 0.1838(16) 0.0749(23) 0.140 Uiso 1 calc R .
C47 C 0.1470(5) 0.3257(4) 0.1089(3) 0.0612(14) Uani 1 d . .
H47A H 0.0841(5) 0.3131(4) 0.0674(3) 0.073 Uiso 1 calc R .
H47B H 0.1938(5) 0.3841(4) 0.1043(3) 0.073 Uiso 1 calc R .
C48 C 0.2019(6) 0.2461(6) 0.0811(4) 0.083(2) Uani 1 d . .
H48A H 0.1538(6) 0.1868(6) 0.0818(4) 0.100 Uiso 1 calc R .
H48B H 0.2630(6) 0.2566(6) 0.1240(4) 0.100 Uiso 1 calc R .
C49 C 0.2378(8) 0.2384(8) -0.0111(5) 0.124(3) Uani 1 d . .
H49A H 0.1765(8) 0.2278(8) -0.0537(5) 0.148 Uiso 1 calc R .
H49B H 0.2853(8) 0.2980(8) -0.0116(5) 0.148 Uiso 1 calc R .
C50 C 0.2935(10) 0.1600(10) -0.0410(7) 0.178(6) Uani 1 d . .
H50A H 0.3477(48) 0.1639(40) 0.0050(26) 0.213 Uiso 1 calc R .
H50B H 0.3249(62) 0.1667(38) -0.0939(35) 0.213 Uiso 1 calc R .
H50C H 0.2432(16) 0.0999(10) -0.0529(57) 0.213 Uiso 1 calc R .
B1 B 0.0067(10) -0.0192(9) 0.0413(8) 0.548(76) Uani 0.50 d PDU .
F1 F 0.0799(6) 0.0090(9) -0.0052(7) 0.338(7) Uani 1 d DU .
F2 F 0.0282(11) 0.0315(9) 0.1219(7) 0.181(5) Uani 0.50 d PDU .
F3 F 0.0004(15) -0.1050(9) 0.0446(10) 0.249(9) Uani 0.50 d PDU .
C51 C 0.1444(21) -0.2391(17) 0.1230(23) 0.210(17) Uani 0.431(7) d PDU 1
H51A H 0.1612(21) -0.2593(17) 0.0629(23) 0.252 Uiso 0.431(7) calc PR 1
H51B H 0.1057(21) -0.2941(17) 0.1401(23) 0.252 Uiso 0.431(7) calc PR 1
Cl3 Cl 0.0828(8) -0.1722(8) 0.1277(7) 0.189(5) Uani 0.431(7) d PDU 1
Cl4 Cl 0.2386(15) -0.1946(15) 0.1821(14) 0.334(10) Uani 0.431(7) d PDU 1
C51A C 0.0816(13) -0.2890(25) 0.2055(14) 0.228(14) Uani 0.569(7) d PDU 2
H51C H 0.0466(13) -0.3462(25) 0.2209(14) 0.274 Uiso 0.569(7) calc PR 2
H51D H 0.0533(13) -0.2380(25) 0.2372(14) 0.274 Uiso 0.569(7) calc PR 2
Cl3A Cl 0.0600(17) -0.3006(22) 0.1161(16) 0.568(17) Uani 0.569(7) d PDU 2
Cl4A Cl 0.1904(7) -0.2684(6) 0.2321(5) 0.184(3) Uani 0.569(7) d PDU 2
B2 B 0.1628(16) 0.4998(14) 0.9540(13) 0.179(14) Uani 0.50 d PDU .
F5 F 0.1625(15) 0.5809(11) 0.9391(11) 0.238(8) Uani 0.50 d PDU .
F6 F 0.0940(15) 0.4337(11) 0.9052(11) 0.241(8) Uani 0.50 d PDU .
F7 F 0.1517(15) 0.5089(12) 1.0366(9) 0.226(7) Uani 0.50 d PDU .
F8 F 0.2547(14) 0.4822(16) 0.9420(15) 0.339(14) Uani 0.50 d PDU .

loop_
_atom_type_symbol
_atom_type_description
_atom_type_scat_dispersion_real
_atom_type_scat_dispersion_imag
_atom_type_scat_source
C C 0.0033 0.0016 'International Tables Vol C Tables 4.2.6.8 and 6.1.1.4'
H H 0.0000 0.0000 'International Tables Vol C Tables 4.2.6.8 and 6.1.1.4'
Pt Pt -1.7033 8.3905 'International Tables Vol C Tables 4.2.6.8 and 6.1.1.4'
Rh Rh -1.1178 0.9187 'International Tables Vol C Tables 4.2.6.8 and 6.1.1.4'
Cl Cl 0.1484 0.1585 'International Tables Vol C Tables 4.2.6.8 and 6.1.1.4'
P P 0.1023 0.0942 'International Tables Vol C Tables 4.2.6.8 and 6.1.1.4'
F F 0.0171 0.0103 'International Tables Vol C Tables 4.2.6.8 and 6.1.1.4'
N N 0.0061 0.0033 'International Tables Vol C Tables 4.2.6.8 and 6.1.1.4'
B B 0.0013 0.0007 'International Tables Vol C Tables 4.2.6.8 and 6.1.1.4'

loop_
_geom_angle_atom_site_label_1
_geom_angle_atom_site_label_2
_geom_angle_atom_site_label_3
_geom_angle
_geom_angle_site_symmetry_3
C11 Rh1 C24 89.1(2) .
C11 Rh1 N2 91.7(2) .
C24 Rh1 N2 81.9(2) .
C11 Rh1 N1 82.3(2) .
C24 Rh1 N1 93.1(2) .
N2 Rh1 N1 172.3(2) .
C11 Rh1 Cl2 171.64(15) .
C24 Rh1 Cl2 98.30(14) .
N2 Rh1 Cl2 93.08(12) .
N1 Rh1 Cl2 93.40(13) .
C11 Rh1 Cl1 95.11(14) .
C24 Rh1 Cl1 174.1(2) .
N2 Rh1 Cl1 93.79(13) .
N1 Rh1 Cl1 91.60(12) .
Cl2 Rh1 Cl1 77.77(4) .
P2 Pt1 P1 98.58(5) .
P2 Pt1 Cl2 92.70(5) .
P1 Pt1 Cl2 167.89(5) .
P2 Pt1 Cl1 175.18(5) .
P1 Pt1 Cl1 85.48(5) .
Cl2 Pt1 Cl1 83.46(4) .
Pt1 Cl1 Rh1 94.77(4) .
Pt1 Cl2 Rh1 95.33(4) .
C35 P1 C27 104.5(3) .
C35 P1 C31 104.0(3) .
C27 P1 C31 106.2(3) .
C35 P1 Pt1 111.3(2) .
C27 P1 Pt1 106.6(2) .
C31 P1 Pt1 122.8(2) .
C39 P2 C47 105.9(3) .
C39 P2 C43 104.9(3) .
C47 P2 C43 104.9(3) .
C39 P2 Pt1 114.0(2) .
C47 P2 Pt1 114.5(2) .
C43 P2 Pt1 111.7(2) .
C1 N1 C13 117.9(5) .
C1 N1 Rh1 129.8(4) .
C13 N1 Rh1 112.3(4) .
C14 N2 C26 117.6(5) .
C14 N2 Rh1 129.4(4) .
C26 N2 Rh1 113.0(4) .
N1 C1 C2 122.9(6) .
C3 C2 C1 119.9(7) .
C2 C3 C4 119.7(7) .
C3 C4 C13 117.6(6) .
C3 C4 C5 127.0(8) .
C13 C4 C5 115.3(8) .
C6 C5 C4 123.0(8) .
C5 C6 C7 121.8(7) .
C8 C7 C12 117.6(7) .
C8 C7 C6 124.0(7) .
C12 C7 C6 118.5(7) .
C9 C8 C7 120.6(6) .
C8 C9 C10 121.7(6) .
C11 C10 C9 119.5(7) .
C10 C11 C12 117.7(5) .
C10 C11 Rh1 130.6(5) .
C12 C11 Rh1 111.6(4) .
C7 C12 C11 122.9(6) .
C7 C12 C13 119.0(6) .
C11 C12 C13 118.1(5) .
N1 C13 C4 122.0(6) .
N1 C13 C12 115.6(5) .
C4 C13 C12 122.5(6) .
N2 C14 C15 122.6(6) .
C16 C15 C14 119.5(6) .
C15 C16 C17 120.1(6) .
C16 C17 C26 117.5(6) .
C16 C17 C18 125.6(6) .
C26 C17 C18 116.9(6) .
C19 C18 C17 121.4(6) .
C18 C19 C20 122.2(6) .
C21 C20 C25 117.4(6) .
C21 C20 C19 124.9(6) .
C25 C20 C19 117.8(6) .
C22 C21 C20 120.4(6) .
C21 C22 C23 121.9(6) .
C24 C23 C22 119.6(6) .
C23 C24 C25 118.3(5) .
C23 C24 Rh1 129.9(4) .
C25 C24 Rh1 111.8(4) .
C24 C25 C26 118.2(5) .
C24 C25 C20 122.4(5) .
C26 C25 C20 119.4(5) .
N2 C26 C17 122.8(5) .
N2 C26 C25 115.0(5) .
C17 C26 C25 122.2(5) .
C28 C27 P1 114.9(4) .
C29 C28 C27 112.9(5) .
C28 C29 C30 113.9(7) .
C32 C31 P1 115.1(5) .
C31 C32 C33 111.1(9) .
C31 C32 C33A 118.9(27) .
C34 C33 C32 108.9(13) .
C34A C33A C32 115.8(39) .
C36 C35 P1 115.0(5) .
C35 C36 C37 127.1(12) .
C35 C36 C37A 112.3(9) .
C38 C37 C36 110.7(17) .
C38A C37A C36 92.0(18) .
C40 C39 P2 114.9(4) .
C39 C40 C41 113.6(6) .
C42 C41 C40 114.3(7) .
C44 C43 P2 115.7(4) .
C45 C44 C43 110.9(5) .
C46 C45 C44 112.4(7) .
C48 C47 P2 114.8(4) .
C47 C48 C49 112.7(6) .
C50 C49 C48 114.3(8) .
F2 B1 F3 106.4(9) .
F2 B1 F1 110.0(10) .
F3 B1 F1 111.4(10) .
F2 B1 F1 110.4(10) 2
F3 B1 F1 112.4(10) 2
F1 B1 F1 106.2(9) 2
B1 F1 B1 73.8(9) 2
Cl3 C51 Cl4 107.4(10) .
C51 Cl3 Cl4 36.4(6) .
C51 Cl4 Cl3 36.2(6) .
Cl3A C51A Cl4A 112.0(11) .
C51A Cl3A Cl4A 34.5(6) .
C51A Cl4A Cl3A 33.6(6) .
F6 B2 F7 112.4(15) .
F6 B2 F5 113.1(15) .
F7 B2 F5 105.9(13) .
F6 B2 F8 108.2(14) .
F7 B2 F8 107.5(14) .
F5 B2 F8 109.4(14) .

loop_
_geom_bond_atom_site_label_1
_geom_bond_atom_site_label_2
_geom_bond_distance
_geom_bond_site_symmetry_2
Rh1 C11 1.996(5) .
Rh1 C24 1.998(5) .
Rh1 N2 2.047(4) .
Rh1 N1 2.067(4) .
Rh1 Cl2 2.5330(13) .
Rh1 Cl1 2.5356(13) .
Pt1 P2 2.2574(13) .
Pt1 P1 2.2588(14) .
Pt1 Cl2 2.3801(12) .
Pt1 Cl1 2.3997(13) .
P1 C35 1.811(6) .
P1 C27 1.813(6) .
P1 C31 1.816(6) .
P2 C39 1.818(6) .
P2 C47 1.820(5) .
P2 C43 1.824(5) .
N1 C1 1.332(7) .
N1 C13 1.370(7) .
N2 C14 1.346(7) .
N2 C26 1.373(7) .
C1 C2 1.377(9) .
C2 C3 1.369(11) .
C3 C4 1.386(11) .
C4 C13 1.416(9) .
C4 C5 1.441(11) .
C5 C6 1.328(11) .
C6 C7 1.423(11) .
C7 C8 1.374(10) .
C7 C12 1.408(8) .
C8 C9 1.363(10) .
C9 C10 1.427(8) .
C10 C11 1.359(8) .
C11 C12 1.413(8) .
C12 C13 1.418(8) .
C14 C15 1.389(8) .
C15 C16 1.372(10) .
C16 C17 1.396(10) .
C17 C26 1.399(8) .
C17 C18 1.447(9) .
C18 C19 1.334(10) .
C19 C20 1.432(9) .
C20 C21 1.389(9) .
C20 C25 1.418(7) .
C21 C22 1.371(9) .
C22 C23 1.406(8) .
C23 C24 1.375(7) .
C24 C25 1.404(7) .
C25 C26 1.409(8) .
C27 C28 1.520(8) .
C28 C29 1.505(9) .
C29 C30 1.507(10) .
C31 C32 1.545(9) .
C32 C33 1.551(11) .
C32 C33A 1.570(14) .
C33 C34 1.53(2) .
C33A C34A 1.53(2) .
C35 C36 1.539(10) .
C36 C37 1.558(14) .
C36 C37A 1.593(12) .
C37 C38 1.54(2) .
C37A C38A 1.54(2) .
C39 C40 1.512(8) .
C40 C41 1.517(9) .
C41 C42 1.475(11) .
C43 C44 1.530(7) .
C44 C45 1.524(9) .
C45 C46 1.510(9) .
C47 C48 1.524(9) .
C48 C49 1.528(9) .
C49 C50 1.519(13) .
B1 F2 1.286(11) .
B1 F3 1.287(11) .
B1 F1 1.290(11) .
B1 F1 1.292(11) 2
F1 B1 1.292(11) 2
C51 Cl3 1.417(14) .
C51 Cl4 1.421(13) .
Cl3 Cl4 2.29(2) .
C51A Cl3A 1.370(14) .
C51A Cl4A 1.402(13) .
Cl3A Cl4A 2.30(2) .
B2 F6 1.24(2) .
B2 F7 1.29(2) .
B2 F5 1.30(2) .
B2 F8 1.30(2) .

loop_
_geom_torsion_atom_site_label_1
_geom_torsion_atom_site_label_2
_geom_torsion_atom_site_label_3
_geom_torsion_atom_site_label_4
_geom_torsion
_geom_torsion_site_symmetry_1
_geom_torsion_site_symmetry_4
P2 Pt1 Cl1 Rh1 -14.9(6) . .
P1 Pt1 Cl1 Rh1 -162.39(6) . .
Cl2 Pt1 Cl1 Rh1 22.57(5) . .
C11 Rh1 Cl1 Pt1 154.1(2) . .
C24 Rh1 Cl1 Pt1 -70.4(14) . .
N2 Rh1 Cl1 Pt1 -113.85(12) . .
N1 Rh1 Cl1 Pt1 71.62(13) . .
Cl2 Rh1 Cl1 Pt1 -21.51(5) . .
P2 Pt1 Cl2 Rh1 154.44(5) . .
P1 Pt1 Cl2 Rh1 -46.9(2) . .
Cl1 Pt1 Cl2 Rh1 -22.62(5) . .
C11 Rh1 Cl2 Pt1 -10.3(11) . .
C24 Rh1 Cl2 Pt1 -162.8(2) . .
N2 Rh1 Cl2 Pt1 114.93(13) . .
N1 Rh1 Cl2 Pt1 -69.19(12) . .
Cl1 Rh1 Cl2 Pt1 21.72(5) . .
P2 Pt1 P1 C35 -128.3(2) . .
Cl2 Pt1 P1 C35 73.2(3) . .
Cl1 Pt1 P1 C35 49.0(2) . .
P2 Pt1 P1 C27 118.3(2) . .
Cl2 Pt1 P1 C27 -40.1(3) . .
Cl1 Pt1 P1 C27 -64.3(2) . .
P2 Pt1 P1 C31 -4.2(3) . .
Cl2 Pt1 P1 C31 -162.7(3) . .
Cl1 Pt1 P1 C31 173.1(3) . .
P1 Pt1 P2 C39 -65.5(2) . .
Cl2 Pt1 P2 C39 110.1(2) . .
Cl1 Pt1 P2 C39 147.4(6) . .
P1 Pt1 P2 C47 56.7(2) . .
Cl2 Pt1 P2 C47 -127.8(2) . .
Cl1 Pt1 P2 C47 -90.5(6) . .
P1 Pt1 P2 C43 175.8(2) . .
Cl2 Pt1 P2 C43 -8.7(2) . .
Cl1 Pt1 P2 C43 28.6(6) . .
C11 Rh1 N1 C1 174.6(5) . .
C24 Rh1 N1 C1 85.9(5) . .
N2 Rh1 N1 C1 134.9(12) . .
Cl2 Rh1 N1 C1 -12.6(5) . .
Cl1 Rh1 N1 C1 -90.5(5) . .
C11 Rh1 N1 C13 -2.8(4) . .
C24 Rh1 N1 C13 -91.5(4) . .
N2 Rh1 N1 C13 -42.5(14) . .
Cl2 Rh1 N1 C13 170.0(3) . .
Cl1 Rh1 N1 C13 92.2(3) . .
C11 Rh1 N2 C14 92.9(5) . .
C24 Rh1 N2 C14 -178.2(5) . .
N1 Rh1 N2 C14 132.2(12) . .
Cl2 Rh1 N2 C14 -80.3(4) . .
Cl1 Rh1 N2 C14 -2.4(5) . .
C11 Rh1 N2 C26 -85.5(3) . .
C24 Rh1 N2 C26 3.3(3) . .
N1 Rh1 N2 C26 -46.2(14) . .
Cl2 Rh1 N2 C26 101.3(3) . .
Cl1 Rh1 N2 C26 179.2(3) . .
C13 N1 C1 C2 -1.5(9) . .
Rh1 N1 C1 C2 -178.7(5) . .
N1 C1 C2 C3 -0.5(12) . .
C1 C2 C3 C4 0.9(13) . .
C2 C3 C4 C13 0.8(11) . .
C2 C3 C4 C5 178.1(7) . .
C3 C4 C5 C6 -177.2(8) . .
C13 C4 C5 C6 0.2(11) . .
C4 C5 C6 C7 1.0(13) . .
C5 C6 C7 C8 177.8(7) . .
C5 C6 C7 C12 -1.2(10) . .
C12 C7 C8 C9 -0.3(9) . .
C6 C7 C8 C9 -179.3(6) . .
C7 C8 C9 C10 0.7(9) . .
C8 C9 C10 C11 -0.9(9) . .
C9 C10 C11 C12 0.6(7) . .
C9 C10 C11 Rh1 -176.5(4) . .
C24 Rh1 C11 C10 -86.2(5) . .
N2 Rh1 C11 C10 -4.3(5) . .
N1 Rh1 C11 C10 -179.4(5) . .
Cl2 Rh1 C11 C10 121.0(11) . .
Cl1 Rh1 C11 C10 89.7(5) . .
C24 Rh1 C11 C12 96.6(4) . .
N2 Rh1 C11 C12 178.5(4) . .
N1 Rh1 C11 C12 3.4(3) . .
Cl2 Rh1 C11 C12 -56.3(13) . .
Cl1 Rh1 C11 C12 -87.6(3) . .
C8 C7 C12 C11 0.1(8) . .
C6 C7 C12 C11 179.2(5) . .
C8 C7 C12 C13 -178.9(5) . .
C6 C7 C12 C13 0.2(8) . .
C10 C11 C12 C7 -0.3(8) . .
Rh1 C11 C12 C7 177.4(4) . .
C10 C11 C12 C13 178.7(5) . .
Rh1 C11 C12 C13 -3.6(6) . .
C1 N1 C13 C4 3.2(8) . .
Rh1 N1 C13 C4 -179.1(5) . .
C1 N1 C13 C12 -176.1(5) . .
Rh1 N1 C13 C12 1.6(6) . .
C3 C4 C13 N1 -2.8(9) . .
C5 C4 C13 N1 179.5(6) . .
C3 C4 C13 C12 176.4(6) . .
C5 C4 C13 C12 -1.2(9) . .
C7 C12 C13 N1 -179.6(5) . .
C11 C12 C13 N1 1.3(7) . .
C7 C12 C13 C4 1.0(8) . .
C11 C12 C13 C4 -178.0(5) . .
C26 N2 C14 C15 1.0(8) . .
Rh1 N2 C14 C15 -177.4(4) . .
N2 C14 C15 C16 -0.7(10) . .
C14 C15 C16 C17 0.3(10) . .
C15 C16 C17 C26 -0.3(10) . .
C15 C16 C17 C18 -179.4(7) . .
C16 C17 C18 C19 177.2(7) . .
C26 C17 C18 C19 -2.0(10) . .
C17 C18 C19 C20 0.3(11) . .
C18 C19 C20 C21 -178.3(6) . .
C18 C19 C20 C25 2.4(9) . .
C25 C20 C21 C22 -0.6(8) . .
C19 C20 C21 C22 -179.9(6) . .
C20 C21 C22 C23 1.9(9) . .
C21 C22 C23 C24 -1.4(9) . .
C22 C23 C24 C25 -0.2(8) . .
C22 C23 C24 Rh1 -178.5(4) . .
C11 Rh1 C24 C23 -92.4(5) . .
N2 Rh1 C24 C23 175.7(5) . .
N1 Rh1 C24 C23 -10.2(5) . .
Cl2 Rh1 C24 C23 83.7(5) . .
Cl1 Rh1 C24 C23 131.8(13) . .
C11 Rh1 C24 C25 89.3(4) . .
N2 Rh1 C24 C25 -2.6(3) . .
N1 Rh1 C24 C25 171.5(4) . .
Cl2 Rh1 C24 C25 -94.6(3) . .
Cl1 Rh1 C24 C25 -46.5(16) . .
C23 C24 C25 C26 -176.9(5) . .
Rh1 C24 C25 C26 1.7(6) . .
C23 C24 C25 C20 1.5(7) . .
Rh1 C24 C25 C20 -180.0(4) . .
C21 C20 C25 C24 -1.1(8) . .
C19 C20 C25 C24 178.3(5) . .
C21 C20 C25 C26 177.3(5) . .
C19 C20 C25 C26 -3.4(7) . .
C14 N2 C26 C17 -0.9(7) . .
Rh1 N2 C26 C17 177.7(4) . .
C14 N2 C26 C25 178.0(5) . .
Rh1 N2 C26 C25 -3.4(5) . .
C16 C17 C26 N2 0.6(8) . .
C18 C17 C26 N2 179.8(5) . .
C16 C17 C26 C25 -178.3(5) . .
C18 C17 C26 C25 0.9(8) . .
C24 C25 C26 N2 1.2(7) . .
C20 C25 C26 N2 -177.2(4) . .
C24 C25 C26 C17 -179.9(5) . .
C20 C25 C26 C17 1.7(8) . .
C35 P1 C27 C28 -178.5(5) . .
C31 P1 C27 C28 71.9(5) . .
Pt1 P1 C27 C28 -60.5(5) . .
P1 C27 C28 C29 165.5(5) . .
C27 C28 C29 C30 177.2(6) . .
C35 P1 C31 C32 -63.9(7) . .
C27 P1 C31 C32 46.0(7) . .
Pt1 P1 C31 C32 168.8(5) . .
P1 C31 C32 C33 169.5(11) . .
P1 C31 C32 C33A 155.2(29) . .
C31 C32 C33 C34 168.7(15) . .
C33A C32 C33 C34 -67.6(107) . .
C31 C32 C33A C34A -61.3(58) . .
C33 C32 C33A C34A -123.6(138) . .
C27 P1 C35 C36 171.6(6) . .
C31 P1 C35 C36 -77.2(6) . .
Pt1 P1 C35 C36 56.9(6) . .
P1 C35 C36 C37 163.5(22) . .
P1 C35 C36 C37A -162.4(8) . .
C35 C36 C37 C38 21.1(44) . .
C37A C36 C37 C38 -51.9(21) . .
C35 C36 C37A C38A -81.3(19) . .
C37 C36 C37A C38A 43.3(24) . .
C47 P2 C39 C40 168.6(4) . .
C43 P2 C39 C40 57.9(5) . .
Pt1 P2 C39 C40 -64.7(5) . .
P2 C39 C40 C41 170.6(5) . .
C39 C40 C41 C42 179.7(7) . .
C39 P2 C43 C44 58.9(5) . .
C47 P2 C43 C44 -52.4(5) . .
Pt1 P2 C43 C44 -177.1(4) . .
P2 C43 C44 C45 -174.2(5) . .
C43 C44 C45 C46 -174.2(6) . .
C39 P2 C47 C48 175.4(5) . .
C43 P2 C47 C48 -73.9(5) . .
Pt1 P2 C47 C48 48.9(5) . .
P2 C47 C48 C49 -176.7(6) . .
C47 C48 C49 C50 179.7(9) . .
F2 B1 F1 B1 -119.5(13) . 2
F3 B1 F1 B1 122.7(13) . 2
F1 B1 F1 B1 0.000(3) 2 2
Cl4 C51 Cl3 Cl4 0.0 . .
Cl3 C51 Cl4 Cl3 0.0 . .
C51 Cl3 Cl4 C51 0.0 . .
Cl4A C51A Cl3A Cl4A 0.000(4) . .
Cl3A C51A Cl4A Cl3A 0.000(3) . .
C51A Cl3A Cl4A C51A 0.000(6) . .
